data_1559745
loop_
_publ_author_name
'Zhang, Ya-Qi'
'Zhou, Lai-Yun'
'Ma, Yuan-Yuan'
'Dastafkan, Kamran'
'Zhao, Chuan'
'Wang, Lan-Zhi'
'Han, Zhan-Gang'

_publ_section_title
;
 Stable monovalent aluminum(i) in a reduced phosphomolybdate cluster as an
 active acid catalyst.
;
_journal_issue 5
_journal_name_full 'Chemical science'
_journal_page_first 1886
_journal_page_last 1890
_journal_paper_doi 10.1039/d0sc05277a
_journal_volume 12
_journal_year 2020
_chemical_formula_moiety 'Al0.5 H7 Mo6 O31 P4, 1.5(C12 H12 N2), H2 O, 2.25(O)'
_chemical_formula_sum 'C18 H18 Al0.5 Mo6 N3 O34.25 P4'
_chemical_formula_weight 1537.36
_space_group_crystal_system monoclinic
_space_group_IT_number 14
_space_group_name_Hall '-P 2ybc'
_space_group_name_H-M_alt 'P 1 21/c 1'
_atom_sites_solution_hydrogens mixed
_audit_creation_date 2020-08-19
_audit_creation_method
;
Olex2 1.2
(compiled 2018.05.29 svn.r3508 for OlexSys, GUI svn.r5506)
;
_audit_update_record
;
2020-11-08 deposited with the CCDC.	2020-12-07 downloaded from the CCDC.
;
_cell_angle_alpha 90
_cell_angle_beta 95.203(3)
_cell_angle_gamma 90
_cell_formula_units_Z 4
_cell_length_a 11.438(2)
_cell_length_b 23.034(4)
_cell_length_c 15.788(3)
_cell_measurement_reflns_used 9946
_cell_measurement_temperature 296(2)
_cell_measurement_theta_max 25.22
_cell_measurement_theta_min 2.29
_cell_volume 4142.4(13)
_computing_cell_refinement 'SAINT v7.68A (Bruker, 2009)'
_computing_data_collection 'Bruker SMART'
_computing_data_reduction 'SAINT v7.68A (Bruker, 2009)'
_computing_molecular_graphics 'Olex2 (Dolomanov et al., 2009)'
_computing_publication_material 'Olex2 (Dolomanov et al., 2009)'
_computing_structure_refinement 'ShelXL (Sheldrick, 2015)'
_computing_structure_solution 'Bruker SHELXTL'
_diffrn_ambient_temperature 296.15
_diffrn_measured_fraction_theta_full 0.998
_diffrn_measured_fraction_theta_max 0.998
_diffrn_measurement_device_type 'CCD area detector'
_diffrn_measurement_method 'phi and omega scans'
_diffrn_radiation_monochromator graphite
_diffrn_radiation_type MoK\a
_diffrn_radiation_wavelength 0.71073
_diffrn_reflns_av_R_equivalents 0.0241
_diffrn_reflns_av_unetI/netI 0.0263
_diffrn_reflns_Laue_measured_fraction_full 0.998
_diffrn_reflns_Laue_measured_fraction_max 0.998
_diffrn_reflns_limit_h_max 11
_diffrn_reflns_limit_h_min -13
_diffrn_reflns_limit_k_max 18
_diffrn_reflns_limit_k_min -27
_diffrn_reflns_limit_l_max 18
_diffrn_reflns_limit_l_min -17
_diffrn_reflns_number 20630
_diffrn_reflns_point_group_measured_fraction_full 0.998
_diffrn_reflns_point_group_measured_fraction_max 0.998
_diffrn_reflns_theta_full 25.008
_diffrn_reflns_theta_max 25.008
_diffrn_reflns_theta_min 1.568
_exptl_absorpt_coefficient_mu 2.042
_exptl_absorpt_correction_type none
_exptl_crystal_colour brown
_exptl_crystal_colour_primary brown
_exptl_crystal_density_diffrn 2.465
_exptl_crystal_description BLOCK
_exptl_crystal_F_000 2958
_exptl_crystal_size_max 0.3
_exptl_crystal_size_mid 0.26
_exptl_crystal_size_min 0.24
_refine_diff_density_max 1.684
_refine_diff_density_min -0.899
_refine_diff_density_rms 0.133
_refine_ls_extinction_method none
_refine_ls_goodness_of_fit_ref 1.079
_refine_ls_hydrogen_treatment constr
_refine_ls_matrix_type full
_refine_ls_number_parameters 640
_refine_ls_number_reflns 7293
_refine_ls_number_restraints 1197
_refine_ls_restrained_S_all 1.080
_refine_ls_R_factor_all 0.0403
_refine_ls_R_factor_gt 0.0339
_refine_ls_shift/su_max 0.001
_refine_ls_shift/su_mean 0.000
_refine_ls_structure_factor_coef Fsqd
_refine_ls_weighting_details 'w=1/[\s^2^(Fo^2^)+(0.0363P)^2^+22.7508P] where P=(Fo^2^+2Fc^2^)/3'
_refine_ls_weighting_scheme calc
_refine_ls_wR_factor_gt 0.0840
_refine_ls_wR_factor_ref 0.0878
_reflns_Friedel_coverage 0.000
_reflns_number_gt 6435
_reflns_number_total 7293
_reflns_threshold_expression 'I > 2\s(I)'
_cod_data_source_file d0sc05277a2.cif
_cod_data_source_block 9
_cod_depositor_comments
;Adding full bibliography for 1559745--1559746.cif.

 Adding full bibliography for 1559745--1559746.cif.
;
_cod_original_cell_volume 4142.3(13)
_cod_original_formula_sum 'C18 H18 Al0.50 Mo6 N3 O34.25 P4'
_cod_database_code 1559745
_shelx_shelxl_version_number 2018/3
_shelx_space_group_comment
;
The symmetry employed for this shelxl refinement is uniquely defined
by the following loop, which should always be used as a source of
symmetry information in preference to the above space-group names.
They are only intended as comments.
;
_shelx_estimated_absorpt_t_max 0.640
_shelx_estimated_absorpt_t_min 0.579
_olex2_refinement_description
;
1. Fixed Uiso
 At 1.2 times of:
  All C(H) groups, All N(H) groups
 At 1.5 times of:
  All O(H) groups, All O(H,H) groups
2. Restrained distances
 C17-C18
 1.4 with sigma of 0.02
 C18B-C17B
 1.4 with sigma of 0.02
 C8-C17
 1.5 with sigma of 0.02
 C18-C3
 1.5 with sigma of 0.02
 C17B-C8
 1.5 with sigma of 0.02
 C18B-C3
 1.5 with sigma of 0.02
 O9-H9
 0.85 with sigma of 0.01
 O4-H4
 0.85 with sigma of 0.01
 O11-H11
 0.85 with sigma of 0.01
3. Uiso/Uaniso restraints and constraints
C1 \\sim C2 \\sim C3 \\sim C4 \\sim C5 \\sim C6 \\sim C7 \\sim C8 \\sim C9
\\sim C10 \\sim C11 \\sim C12 \\sim C13 \\sim C14 \\sim C15 \\sim C16 \\sim C17
\\sim C18 \\sim C18B \\sim C17B: within 3.8A with sigma of 0.01 and sigma for
terminal atoms of 0.02
O1 \\sim O2 \\sim O3 \\sim O4 \\sim O5 \\sim O6 \\sim O7 \\sim O8 \\sim O9
\\sim O10 \\sim O11 \\sim O12 \\sim O13 \\sim O14 \\sim O15 \\sim O16 \\sim O17
\\sim O18 \\sim O19 \\sim O20 \\sim O21 \\sim O22 \\sim O23 \\sim O24 \\sim O25
\\sim O26 \\sim O27 \\sim O28 \\sim O29 \\sim O30 \\sim O31 \\sim O1A \\sim O2W
\\sim O3W \\sim O4W \\sim O31B \\sim O30B: within 3.8A with sigma of 0.01 and
sigma for terminal atoms of 0.02
Uanis(O4W) \\sim Ueq: with sigma of 0.05 and sigma for terminal atoms of 0.1
Uanis(O30) \\sim Ueq: with sigma of 0.01 and sigma for terminal atoms of 0.02
4. Others
 Fixed Sof: O30(0.7) O31(0.5) H31(0.5) C17(0.5) H17(0.5) C18(0.5) H18(0.5)
 O3W(0.75) C18B(0.5) H18B(0.5) C17B(0.5) H17B(0.5) O4W(0.5) O31B(0.5) H2(0.5)
 O30B(0.3)
5.a Riding coordinates:
 O4(H4), O9(H9), O11(H11)
5.b Free rotating group:
 O1A(H1AA,H1AB)
5.c Aromatic/amide H refined with riding coordinates:
 C1(H1), C2(H2A), C4(H4A), C5(H5), C6(H6), C7(H7), C9(H9A), C10(H10),
 C11(H11A), C12(H12), C14(H14), C15(H15), C16(H16), N1(H1A), N2(H2B), N3(H3),
 C17(H17), C18(H18), C18B(H18B), C17B(H17B)
5.d Tetrahedral OH refined with riding coordinates:
 O19(H19), O22(H22), O28(H28), O31(H31), O31B(H2)
;
_olex2_submission_special_instructions 'No special instructions were received'

loop_
_space_group_symop_operation_xyz
'x, y, z'
'-x, y+1/2, -z+1/2'
'-x, -y, -z'
'x, -y-1/2, z-1/2'

loop_
_atom_site_label
_atom_site_type_symbol
_atom_site_fract_x
_atom_site_fract_y
_atom_site_fract_z
_atom_site_U_iso_or_equiv
_atom_site_adp_type
_atom_site_occupancy
_atom_site_site_symmetry_order
_atom_site_calc_flag
_atom_site_refinement_flags_posn
_atom_site_refinement_flags_adp
_atom_site_refinement_flags_occupancy
_atom_site_disorder_assembly
_atom_site_disorder_group
Mo1 Mo 0.28799(4) 0.39986(2) -0.13659(3) 0.01784(11) Uani 1 1 d . . . . .
Mo2 Mo 0.58781(4) 0.36054(2) -0.11322(3) 0.01782(11) Uani 1 1 d . . . . .
Mo3 Mo 0.70628(4) 0.36738(2) 0.03361(3) 0.02112(11) Uani 1 1 d . . . . .
Mo4 Mo 0.34714(4) 0.44550(2) 0.19304(3) 0.02082(11) Uani 1 1 d . . . . .
Mo5 Mo 0.56589(4) 0.41718(2) 0.21123(3) 0.02171(12) Uani 1 1 d . . . . .
Mo6 Mo 0.18533(4) 0.43672(2) -0.00929(3) 0.02225(12) Uani 1 1 d . . . . .
Al1 Al 0.500000 0.500000 0.000000 0.0253(5) Uani 1 2 d S T P . .
P1 P 0.41368(13) 0.34318(6) 0.04766(8) 0.0198(3) Uani 1 1 d . . . . .
P2 P 0.73988(13) 0.30390(7) 0.22200(10) 0.0300(3) Uani 1 1 d . . . . .
P3 P 0.38756(13) 0.28057(6) -0.22691(9) 0.0242(3) Uani 1 1 d . . . . .
P4 P 0.07937(14) 0.39164(7) 0.16731(10) 0.0296(3) Uani 1 1 d . . . . .
O1 O 0.6484(3) 0.30147(15) -0.0335(2) 0.0242(8) Uani 1 1 d . U . . .
O2 O 0.4807(3) 0.47110(15) 0.1353(2) 0.0202(7) Uani 1 1 d . U . . .
O3 O 0.3254(3) 0.46297(15) -0.0579(2) 0.0199(7) Uani 1 1 d . U . . .
O4 O 0.4564(3) 0.41135(15) -0.1781(2) 0.0203(7) Uani 1 1 d D U . . .
H4 H 0.469722 0.443762 -0.171583 0.031 Uiso 1 1 d DR . . . .
O5 O 0.6153(3) 0.42456(15) -0.0341(2) 0.0207(7) Uani 1 1 d . U . . .
O6 O 0.4219(3) 0.35213(14) -0.0473(2) 0.0196(7) Uani 1 1 d . U . . .
O7 O 0.2105(4) 0.43280(17) -0.2172(2) 0.0283(9) Uani 1 1 d . U . . .
O8 O 0.3220(3) 0.38342(16) 0.0794(2) 0.0236(7) Uani 1 1 d . U . . .
O9 O 0.2428(3) 0.48770(16) 0.0966(2) 0.0240(8) Uani 1 1 d D U . . .
H9 H 0.287841 0.515437 0.079260 0.036 Uiso 1 1 d DR . . . .
O10 O 0.6910(3) 0.37066(17) -0.1795(2) 0.0301(9) Uani 1 1 d . U . . .
O11 O 0.7044(3) 0.42666(16) 0.1342(2) 0.0260(8) Uani 1 1 d D U . . .
H11 H 0.691957 0.453969 0.114174 0.039 Uiso 1 1 d DR . . . .
O12 O 0.5326(3) 0.35499(15) 0.0964(2) 0.0239(8) Uani 1 1 d . U . . .
O13 O 0.5094(3) 0.29099(16) -0.1813(2) 0.0266(8) Uani 1 1 d . U . . .
O14 O 0.4273(4) 0.37930(16) 0.2469(2) 0.0289(8) Uani 1 1 d . U . . .
O15 O 0.3431(4) 0.49497(17) 0.2698(2) 0.0309(9) Uani 1 1 d . U . . .
O16 O 0.2955(4) 0.32004(16) -0.1962(2) 0.0303(9) Uani 1 1 d . U . . .
O17 O 0.1745(3) 0.36426(16) -0.0702(2) 0.0254(8) Uani 1 1 d . U . . .
O18 O 0.1930(4) 0.40603(19) 0.2192(2) 0.0356(9) Uani 1 1 d . U . . .
O19 O 0.3779(4) 0.27943(16) 0.0562(2) 0.0335(10) Uani 1 1 d . U . . .
H19 H 0.396772 0.268247 0.104802 0.050 Uiso 1 1 calc R . . . .
O20 O 0.6143(4) 0.46007(17) 0.2917(2) 0.0318(9) Uani 1 1 d . U . . .
O21 O 0.8404(4) 0.37808(18) 0.0051(3) 0.0342(9) Uani 1 1 d . U . . .
O22 O 0.3475(4) 0.21877(16) -0.2026(3) 0.0345(10) Uani 1 1 d . U . . .
H22 H 0.372004 0.211720 -0.153208 0.052 Uiso 1 1 calc R . . . .
O23 O 0.3936(4) 0.28493(18) -0.3216(2) 0.0390(11) Uani 1 1 d . U . . .
O24 O 0.0831(4) 0.47938(19) -0.0593(3) 0.0372(10) Uani 1 1 d . U . . .
O25 O 0.6562(4) 0.34472(18) 0.2564(2) 0.0389(10) Uani 1 1 d . U . . .
O26 O 0.7523(4) 0.30686(17) 0.1284(2) 0.0357(9) Uani 1 1 d . U . . .
O27 O 0.0825(4) 0.3980(2) 0.0741(3) 0.0407(10) Uani 1 1 d . U . . .
O28 O -0.0128(6) 0.4350(3) 0.1974(3) 0.0745(18) Uani 1 1 d . U . . .
H28 H -0.077096 0.428496 0.171849 0.112 Uiso 1 1 calc R . . . .
O29 O 0.0415(5) 0.3324(2) 0.1901(4) 0.0742(18) Uani 1 1 d . U . . .
O30 O 0.7135(7) 0.2431(3) 0.2542(5) 0.0467(16) Uani 0.7 1 d . U . A 1
O31 O 0.8575(9) 0.3260(4) 0.2702(6) 0.035(2) Uani 0.5 1 d . U . A 1
H31 H 0.910105 0.302642 0.263597 0.053 Uiso 0.5 1 calc R . . A 1
C1 C 0.9911(9) 0.3267(4) 0.6840(7) 0.077(2) Uani 1 1 d . U . . .
H1 H 1.017341 0.291334 0.664635 0.093 Uiso 1 1 calc R . . . .
C2 C 0.9541(9) 0.3685(4) 0.6269(7) 0.0772(17) Uani 1 1 d . U . . .
H2A H 0.952637 0.361360 0.568800 0.093 Uiso 1 1 calc R . . . .
C3 C 0.9192(8) 0.4209(4) 0.6556(6) 0.0697(16) Uani 1 1 d D U . . .
C4 C 0.9180(8) 0.4285(4) 0.7441(6) 0.0668(16) Uani 1 1 d . U . . .
H4A H 0.893527 0.463621 0.765629 0.080 Uiso 1 1 calc R . . . .
C5 C 0.9527(8) 0.3845(4) 0.7978(6) 0.0651(18) Uani 1 1 d . U . . .
H5 H 0.950245 0.388698 0.856167 0.078 Uiso 1 1 calc R . . . .
C6 C 0.7586(9) 0.6534(4) 0.5044(6) 0.0695(19) Uani 1 1 d . U . . .
H6 H 0.752742 0.691525 0.522933 0.083 Uiso 1 1 calc R . . . .
C7 C 0.8053(9) 0.6119(4) 0.5585(6) 0.0719(17) Uani 1 1 d . U . . .
H7 H 0.832675 0.622156 0.613727 0.086 Uiso 1 1 calc R . . . .
C8 C 0.8127(8) 0.5564(4) 0.5339(6) 0.0644(16) Uani 1 1 d D U . . .
C9 C 0.7752(8) 0.5433(4) 0.4478(6) 0.0672(16) Uani 1 1 d . U . . .
H9A H 0.783584 0.505881 0.426962 0.081 Uiso 1 1 calc R . . . .
C10 C 0.7281(8) 0.5850(4) 0.3968(6) 0.0647(17) Uani 1 1 d . U . . .
H10 H 0.699482 0.576122 0.341317 0.078 Uiso 1 1 calc R . . . .
C11 C 0.5523(8) 0.3298(3) 0.4550(5) 0.0580(17) Uani 1 1 d . U . . .
H11A H 0.535984 0.305690 0.408144 0.070 Uiso 1 1 calc R . . . .
C12 C 0.5211(7) 0.3860(3) 0.4506(5) 0.0550(16) Uani 1 1 d . U . . .
H12 H 0.482664 0.400698 0.400670 0.066 Uiso 1 1 calc R . . . .
C13 C 0.5456(7) 0.4219(3) 0.5191(5) 0.0486(15) Uani 1 1 d . U . . .
C14 C 0.6014(8) 0.3968(3) 0.5919(5) 0.0585(16) Uani 1 1 d . U . . .
H14 H 0.619145 0.419377 0.640215 0.070 Uiso 1 1 calc R . . . .
C15 C 0.6296(8) 0.3408(4) 0.5929(6) 0.0639(17) Uani 1 1 d . U . . .
H15 H 0.666800 0.324501 0.642040 0.077 Uiso 1 1 calc R . . . .
C16 C 0.5204(8) 0.4839(4) 0.5298(6) 0.0640(16) Uani 1 1 d . U . . .
H16 H 0.535610 0.500123 0.583570 0.077 Uiso 1 1 calc R . . . .
N1 N 0.9902(6) 0.3356(3) 0.7656(4) 0.0624(18) Uani 1 1 d . . . . .
H1A H 1.015134 0.308439 0.799969 0.075 Uiso 1 1 calc R . . . .
N2 N 0.7217(6) 0.6395(3) 0.4255(4) 0.0606(19) Uani 1 1 d . . . . .
H2B H 0.692865 0.666068 0.391541 0.073 Uiso 1 1 calc R . . . .
N3 N 0.6059(6) 0.3087(2) 0.5259(5) 0.0622(19) Uani 1 1 d . . . . .
H3 H 0.625715 0.272636 0.527861 0.075 Uiso 1 1 calc R . . . .
C17 C 0.8557(16) 0.5178(6) 0.6044(10) 0.0604(18) Uani 0.5 1 d D U . B 1
H17 H 0.867602 0.531439 0.659964 0.072 Uiso 0.5 1 calc R . . B 1
C18 C 0.8780(15) 0.4599(6) 0.5845(10) 0.0585(18) Uani 0.5 1 d D U . B 1
H18 H 0.867343 0.446438 0.528788 0.070 Uiso 0.5 1 calc R . . B 1
O1A O 1.0981(5) 0.2405(3) 0.8359(4) 0.0637(15) Uani 1 1 d . U . . .
H1AA H 1.169150 0.251056 0.845769 0.096 Uiso 1 1 d G . . . .
H1AB H 1.098214 0.217999 0.793097 0.096 Uiso 1 1 d G . . . .
O2W O 1.0595(7) 0.2280(3) 0.5235(4) 0.0866(19) Uani 1 1 d . U . . .
O3W O 0.8569(7) 0.2641(3) 0.4349(5) 0.0694(19) Uani 0.75 1 d . U . . .
C18B C 0.8910(17) 0.4857(7) 0.6417(11) 0.0727(19) Uani 0.5 1 d D U . B 2
H18B H 0.895906 0.512588 0.685784 0.087 Uiso 0.5 1 calc R . . B 2
C17B C 0.8601(17) 0.4996(8) 0.5637(12) 0.0720(19) Uani 0.5 1 d D U . B 2
H17B H 0.868438 0.471305 0.522651 0.086 Uiso 0.5 1 calc R . . B 2
O4W O 0.8706(12) 0.4097(6) 0.3891(8) 0.077(3) Uani 0.5 1 d . U . . .
O31B O 0.8550(10) 0.2914(6) 0.2680(7) 0.060(3) Uani 0.5 1 d . U . A 2
H2 H 0.855123 0.258211 0.286798 0.090 Uiso 0.5 1 calc R . . A 2
O30B O 0.6550(15) 0.2454(6) 0.2064(10) 0.038(3) Uani 0.3 1 d . U . A 2

loop_
_atom_site_aniso_label
_atom_site_aniso_U_11
_atom_site_aniso_U_22
_atom_site_aniso_U_33
_atom_site_aniso_U_23
_atom_site_aniso_U_13
_atom_site_aniso_U_12
Mo1 0.0256(2) 0.0134(2) 0.0140(2) -0.00231(16) -0.00042(17) 0.00037(17)
Mo2 0.0251(2) 0.0130(2) 0.0153(2) -0.00179(16) 0.00140(17) 0.00106(17)
Mo3 0.0288(3) 0.0141(2) 0.0194(2) -0.00094(17) -0.00354(18) 0.00181(18)
Mo4 0.0325(3) 0.0173(2) 0.0131(2) -0.00183(17) 0.00402(18) -0.00628(19)
Mo5 0.0371(3) 0.0139(2) 0.0133(2) 0.00093(17) -0.00210(18) -0.00145(19)
Mo6 0.0258(3) 0.0244(3) 0.0167(2) -0.00559(18) 0.00261(18) -0.00397(19)
Al1 0.0321(13) 0.0224(12) 0.0212(11) 0.0012(9) 0.0017(9) 0.0003(10)
P1 0.0350(8) 0.0110(6) 0.0130(6) 0.0002(5) 0.0005(5) -0.0048(5)
P2 0.0273(8) 0.0301(8) 0.0324(8) 0.0172(7) 0.0019(6) 0.0034(6)
P3 0.0359(8) 0.0160(7) 0.0200(7) -0.0074(5) -0.0017(6) 0.0001(6)
P4 0.0324(8) 0.0297(8) 0.0283(8) -0.0014(6) 0.0111(6) -0.0086(6)
O1 0.034(2) 0.0155(17) 0.0224(17) -0.0018(14) -0.0017(15) 0.0017(15)
O2 0.0290(18) 0.0162(16) 0.0154(15) 0.0025(13) 0.0016(13) -0.0014(14)
O3 0.0283(18) 0.0153(16) 0.0165(16) -0.0011(13) 0.0047(13) -0.0022(14)
O4 0.0294(18) 0.0138(16) 0.0179(16) 0.0012(13) 0.0026(14) -0.0003(14)
O5 0.0287(18) 0.0142(16) 0.0186(16) -0.0008(13) -0.0018(14) -0.0003(14)
O6 0.0292(17) 0.0154(16) 0.0136(15) 0.0001(13) -0.0008(13) -0.0012(14)
O7 0.036(2) 0.030(2) 0.0172(18) 0.0009(16) -0.0028(16) 0.0079(17)
O8 0.0343(18) 0.0210(17) 0.0156(15) -0.0016(13) 0.0037(14) -0.0054(15)
O9 0.0299(19) 0.0231(18) 0.0193(17) -0.0039(14) 0.0045(14) -0.0041(15)
O10 0.030(2) 0.033(2) 0.028(2) -0.0047(17) 0.0086(17) -0.0033(17)
O11 0.038(2) 0.0175(17) 0.0207(17) 0.0010(14) -0.0051(15) 0.0020(15)
O12 0.0377(19) 0.0167(16) 0.0169(16) 0.0004(13) -0.0006(14) 0.0003(14)
O13 0.034(2) 0.0224(18) 0.0229(18) -0.0074(15) 0.0015(15) 0.0012(16)
O14 0.049(2) 0.0209(18) 0.0169(17) 0.0041(14) 0.0035(16) -0.0069(17)
O15 0.045(2) 0.025(2) 0.0223(19) -0.0092(16) 0.0054(17) -0.0050(18)
O16 0.037(2) 0.0226(19) 0.0297(19) -0.0114(16) -0.0054(16) 0.0009(16)
O17 0.0331(19) 0.0237(18) 0.0190(17) -0.0042(14) -0.0002(15) -0.0079(15)
O18 0.043(2) 0.042(2) 0.0225(18) -0.0014(17) 0.0055(17) -0.0182(18)
O19 0.066(3) 0.0152(19) 0.0180(18) 0.0040(15) -0.0037(18) -0.0138(18)
O20 0.048(2) 0.022(2) 0.024(2) -0.0047(16) -0.0055(17) -0.0043(18)
O21 0.029(2) 0.033(2) 0.040(2) -0.0042(18) -0.0030(18) 0.0000(18)
O22 0.044(3) 0.019(2) 0.041(2) -0.0038(17) 0.0070(19) -0.0019(18)
O23 0.067(3) 0.030(2) 0.0187(19) -0.0094(17) -0.0034(19) 0.007(2)
O24 0.034(2) 0.042(2) 0.036(2) -0.0122(19) 0.0004(18) 0.0108(19)
O25 0.065(3) 0.027(2) 0.0237(19) 0.0044(16) -0.0019(18) 0.0115(19)
O26 0.054(2) 0.0245(19) 0.0267(19) 0.0034(16) -0.0047(18) 0.0129(18)
O27 0.037(2) 0.058(3) 0.028(2) -0.0105(19) 0.0049(17) -0.022(2)
O28 0.073(4) 0.103(4) 0.045(3) -0.024(3) -0.007(3) 0.042(3)
O29 0.073(4) 0.046(3) 0.097(4) 0.030(3) -0.027(3) -0.029(3)
O30 0.065(4) 0.027(3) 0.050(4) 0.018(3) 0.014(3) 0.012(3)
O31 0.040(4) 0.035(4) 0.031(4) -0.001(4) 0.000(3) -0.002(4)
C1 0.082(4) 0.072(4) 0.078(4) 0.009(4) 0.008(4) 0.015(4)
C2 0.082(3) 0.074(3) 0.076(3) 0.013(3) 0.009(3) 0.009(3)
C3 0.070(3) 0.064(3) 0.076(3) 0.019(3) 0.009(3) 0.006(3)
C4 0.064(3) 0.058(3) 0.079(3) 0.009(3) 0.007(3) 0.009(3)
C5 0.058(4) 0.062(4) 0.074(4) 0.007(3) 0.004(3) 0.002(3)
C6 0.087(4) 0.056(4) 0.064(4) 0.004(3) -0.002(3) 0.004(3)
C7 0.085(4) 0.065(3) 0.064(3) 0.007(3) -0.005(3) 0.005(3)
C8 0.071(3) 0.057(3) 0.065(3) 0.013(3) 0.003(3) 0.005(3)
C9 0.077(3) 0.059(3) 0.067(3) 0.003(3) 0.009(3) 0.008(3)
C10 0.080(4) 0.063(4) 0.052(3) 0.001(3) 0.013(3) 0.006(3)
C11 0.070(4) 0.047(3) 0.057(3) -0.018(3) 0.008(3) -0.001(3)
C12 0.069(4) 0.051(3) 0.045(3) 0.005(3) 0.008(3) 0.005(3)
C13 0.059(3) 0.030(3) 0.058(3) -0.001(3) 0.015(3) 0.002(3)
C14 0.070(3) 0.047(3) 0.057(3) -0.010(3) -0.003(3) 0.000(3)
C15 0.077(4) 0.052(3) 0.061(3) 0.007(3) -0.003(3) 0.009(3)
C16 0.075(3) 0.053(3) 0.064(3) 0.003(3) 0.006(3) 0.004(3)
N1 0.070(5) 0.054(4) 0.063(4) 0.018(3) 0.005(4) 0.008(4)
N2 0.079(5) 0.063(4) 0.040(4) 0.021(3) 0.005(3) 0.017(4)
N3 0.065(4) 0.015(3) 0.108(6) 0.002(3) 0.017(4) 0.002(3)
C17 0.071(3) 0.054(3) 0.057(3) 0.006(3) 0.008(3) 0.008(3)
C18 0.067(3) 0.052(3) 0.057(3) 0.007(3) 0.008(3) 0.008(3)
O1A 0.054(3) 0.061(4) 0.076(4) 0.002(3) 0.004(3) -0.003(3)
O2W 0.113(5) 0.062(4) 0.088(4) 0.012(3) 0.029(4) 0.009(4)
O3W 0.077(4) 0.072(4) 0.062(4) 0.025(3) 0.023(3) -0.003(4)
C18B 0.076(4) 0.067(4) 0.075(4) 0.008(3) 0.006(3) 0.005(3)
C17B 0.077(4) 0.066(4) 0.072(4) 0.012(3) 0.005(3) 0.004(3)
O4W 0.086(5) 0.078(5) 0.064(5) -0.028(5) -0.010(5) 0.010(5)
O31B 0.047(5) 0.093(6) 0.041(5) 0.014(6) 0.003(4) 0.025(6)
O30B 0.057(7) 0.026(6) 0.032(6) 0.000(5) 0.016(6) -0.004(6)

loop_
_atom_type_symbol
_atom_type_description
_atom_type_scat_dispersion_real
_atom_type_scat_dispersion_imag
_atom_type_scat_source
C C 0.0033 0.0016 'International Tables Vol C Tables 4.2.6.8 and 6.1.1.4'
H H 0.0000 0.0000 'International Tables Vol C Tables 4.2.6.8 and 6.1.1.4'
Al Al 0.0645 0.0514 'International Tables Vol C Tables 4.2.6.8 and 6.1.1.4'
Mo Mo -1.6832 0.6857 'International Tables Vol C Tables 4.2.6.8 and 6.1.1.4'
N N 0.0061 0.0033 'International Tables Vol C Tables 4.2.6.8 and 6.1.1.4'
O O 0.0106 0.0060 'International Tables Vol C Tables 4.2.6.8 and 6.1.1.4'
P P 0.1023 0.0942 'International Tables Vol C Tables 4.2.6.8 and 6.1.1.4'

loop_
_geom_angle_atom_site_label_1
_geom_angle_atom_site_label_2
_geom_angle_atom_site_label_3
_geom_angle
_geom_angle_site_symmetry_1
_geom_angle_site_symmetry_3
_geom_angle_publ_flag
O3 Mo1 Mo6 48.53(10) . . ?
O3 Mo1 O4 87.14(14) . . ?
O3 Mo1 O6 82.38(13) . . ?
O3 Mo1 O16 160.56(15) . . ?
O4 Mo1 Mo6 134.36(9) . . ?
O4 Mo1 O6 70.70(13) . . ?
O6 Mo1 Mo6 90.27(9) . . ?
O7 Mo1 Mo6 101.42(13) . . ?
O7 Mo1 O3 102.69(17) . . ?
O7 Mo1 O4 98.25(17) . . ?
O7 Mo1 O6 167.80(16) . . ?
O7 Mo1 O16 95.65(17) . . ?
O7 Mo1 O17 105.74(18) . . ?
O16 Mo1 Mo6 133.76(12) . . ?
O16 Mo1 O4 83.87(15) . . ?
O16 Mo1 O6 78.39(14) . . ?
O17 Mo1 Mo6 48.27(11) . . ?
O17 Mo1 O3 95.23(15) . . ?
O17 Mo1 O4 154.69(15) . . ?
O17 Mo1 O6 84.61(15) . . ?
O17 Mo1 O16 85.83(16) . . ?
O1 Mo2 Mo3 48.09(10) . . ?
O1 Mo2 O4 155.09(15) . . ?
O1 Mo2 O5 95.04(14) . . ?
O1 Mo2 O6 84.61(14) . . ?
O1 Mo2 O13 84.69(15) . . ?
O4 Mo2 Mo3 134.36(10) . . ?
O4 Mo2 O6 71.19(13) . . ?
O5 Mo2 Mo3 48.26(10) . . ?
O5 Mo2 O4 87.56(14) . . ?
O5 Mo2 O6 82.08(14) . . ?
O5 Mo2 O13 162.32(16) . . ?
O6 Mo2 Mo3 89.20(9) . . ?
O10 Mo2 Mo3 102.22(14) . . ?
O10 Mo2 O1 105.94(18) . . ?
O10 Mo2 O4 97.61(17) . . ?
O10 Mo2 O5 102.45(17) . . ?
O10 Mo2 O6 167.90(16) . . ?
O10 Mo2 O13 94.57(17) . . ?
O13 Mo2 Mo3 132.51(11) . . ?
O13 Mo2 O4 85.48(14) . . ?
O13 Mo2 O6 80.29(14) . . ?
O1 Mo3 Mo2 48.28(10) . . ?
O1 Mo3 O5 95.24(15) . . ?
O1 Mo3 O11 154.17(16) . . ?
O1 Mo3 O12 82.73(14) . . ?
O1 Mo3 O26 85.37(16) . . ?
O5 Mo3 Mo2 48.27(10) . . ?
O5 Mo3 O11 86.19(14) . . ?
O5 Mo3 O12 83.21(14) . . ?
O5 Mo3 O26 160.28(17) . . ?
O11 Mo3 Mo2 132.80(10) . . ?
O11 Mo3 O12 71.81(14) . . ?
O12 Mo3 Mo2 88.64(9) . . ?
O21 Mo3 Mo2 100.89(14) . . ?
O21 Mo3 O1 104.34(18) . . ?
O21 Mo3 O5 102.31(18) . . ?
O21 Mo3 O11 100.50(18) . . ?
O21 Mo3 O12 170.41(17) . . ?
O21 Mo3 O26 96.6(2) . . ?
O26 Mo3 Mo2 133.15(12) . . ?
O26 Mo3 O11 84.89(15) . . ?
O26 Mo3 O12 77.31(16) . . ?
O2 Mo4 Mo5 48.05(10) . . ?
O2 Mo4 O8 82.52(14) . . ?
O2 Mo4 O9 86.44(14) . . ?
O2 Mo4 O18 162.47(15) . . ?
O8 Mo4 Mo5 88.91(10) . . ?
O9 Mo4 Mo5 133.18(10) . . ?
O9 Mo4 O8 72.33(13) . . ?
O14 Mo4 Mo5 48.32(12) . . ?
O14 Mo4 O2 94.82(16) . . ?
O14 Mo4 O8 82.71(14) . . ?
O14 Mo4 O9 154.65(15) . . ?
O14 Mo4 O18 86.80(18) . . ?
O15 Mo4 Mo5 100.53(15) . . ?
O15 Mo4 O2 102.07(17) . . ?
O15 Mo4 O8 170.30(18) . . ?
O15 Mo4 O9 99.24(17) . . ?
O15 Mo4 O14 105.21(18) . . ?
O15 Mo4 O18 94.30(18) . . ?
O18 Mo4 Mo5 134.95(13) . . ?
O18 Mo4 O8 80.37(15) . . ?
O18 Mo4 O9 84.77(16) . . ?
O2 Mo5 Mo4 48.43(11) . . ?
O2 Mo5 O11 86.46(15) . . ?
O2 Mo5 O12 82.75(13) . . ?
O2 Mo5 O14 95.16(16) . . ?
O2 Mo5 O25 161.47(15) . . ?
O11 Mo5 Mo4 133.39(10) . . ?
O11 Mo5 O12 71.89(14) . . ?
O12 Mo5 Mo4 88.88(10) . . ?
O14 Mo5 Mo4 48.28(12) . . ?
O14 Mo5 O11 153.86(15) . . ?
O14 Mo5 O12 82.41(15) . . ?
O14 Mo5 O25 86.13(18) . . ?
O20 Mo5 Mo4 100.81(15) . . ?
O20 Mo5 O2 101.95(17) . . ?
O20 Mo5 O11 99.47(18) . . ?
O20 Mo5 O12 170.06(18) . . ?
O20 Mo5 O14 105.67(18) . . ?
O20 Mo5 O25 95.46(18) . . ?
O25 Mo5 Mo4 134.16(14) . . ?
O25 Mo5 O11 84.43(16) . . ?
O25 Mo5 O12 79.08(14) . . ?
O3 Mo6 Mo1 48.54(10) . . ?
O3 Mo6 O8 82.48(14) . . ?
O3 Mo6 O9 85.98(14) . . ?
O3 Mo6 O27 159.31(17) . . ?
O8 Mo6 Mo1 88.09(9) . . ?
O9 Mo6 Mo1 132.62(10) . . ?
O9 Mo6 O8 70.99(13) . . ?
O17 Mo6 Mo1 48.25(11) . . ?
O17 Mo6 O3 95.23(15) . . ?
O17 Mo6 O8 81.59(14) . . ?
O17 Mo6 O9 152.18(15) . . ?
O17 Mo6 O27 85.93(17) . . ?
O24 Mo6 Mo1 100.09(14) . . ?
O24 Mo6 O3 101.43(19) . . ?
O24 Mo6 O8 171.60(16) . . ?
O24 Mo6 O9 101.69(17) . . ?
O24 Mo6 O17 105.27(18) . . ?
O24 Mo6 O27 98.2(2) . . ?
O27 Mo6 Mo1 133.69(13) . . ?
O27 Mo6 O8 77.25(16) . . ?
O27 Mo6 O9 83.59(15) . . ?
O2 Al1 O2 180.0 3_665 . ?
O2 Al1 O3 83.65(12) 3_665 . ?
O2 Al1 O3 83.65(12) . 3_665 ?
O2 Al1 O3 96.35(12) . . ?
O2 Al1 O3 96.35(12) 3_665 3_665 ?
O2 Al1 O5 83.85(12) 3_665 . ?
O2 Al1 O5 83.85(12) . 3_665 ?
O2 Al1 O5 96.15(12) . . ?
O2 Al1 O5 96.15(12) 3_665 3_665 ?
O3 Al1 O3 180.0 . 3_665 ?
O5 Al1 O3 97.16(12) . . ?
O5 Al1 O3 82.84(12) 3_665 . ?
O5 Al1 O3 82.84(12) . 3_665 ?
O5 Al1 O3 97.16(12) 3_665 3_665 ?
O5 Al1 O5 180.0 . 3_665 ?
O6 P1 O12 109.9(2) . . ?
O6 P1 O19 104.8(2) . . ?
O8 P1 O6 110.3(2) . . ?
O8 P1 O12 109.6(2) . . ?
O8 P1 O19 111.0(2) . . ?
O12 P1 O19 111.0(2) . . ?
O25 P2 O26 117.1(2) . . ?
O25 P2 O30 107.9(3) . . ?
O25 P2 O31 99.9(4) . . ?
O25 P2 O30B 100.4(6) . . ?
O26 P2 O30 114.1(3) . . ?
O26 P2 O31 108.0(4) . . ?
O26 P2 O30B 89.9(5) . . ?
O30 P2 O31 108.8(5) . . ?
O31B P2 O25 121.5(5) . . ?
O31B P2 O26 109.5(5) . . ?
O31B P2 O30B 113.4(9) . . ?
O13 P3 O22 107.7(2) . . ?
O16 P3 O13 112.9(2) . . ?
O16 P3 O22 104.1(2) . . ?
O16 P3 O23 112.1(2) . . ?
O23 P3 O13 109.6(3) . . ?
O23 P3 O22 110.3(2) . . ?
O18 P4 O28 105.5(3) . . ?
O27 P4 O18 114.9(2) . . ?
O27 P4 O28 108.5(3) . . ?
O27 P4 O29 111.4(3) . . ?
O29 P4 O18 109.0(3) . . ?
O29 P4 O28 107.1(4) . . ?
Mo3 O1 Mo2 83.63(14) . . ?
Mo4 O2 Al1 132.87(17) . . ?
Mo5 O2 Mo4 83.52(13) . . ?
Mo5 O2 Al1 133.46(18) . . ?
Mo1 O3 Al1 132.20(18) . . ?
Mo6 O3 Mo1 82.93(14) . . ?
Mo6 O3 Al1 133.12(17) . . ?
Mo1 O4 H4 104.8 . . ?
Mo2 O4 Mo1 114.38(15) . . ?
Mo2 O4 H4 110.7 . . ?
Mo2 O5 Al1 132.02(18) . . ?
Mo3 O5 Mo2 83.47(14) . . ?
Mo3 O5 Al1 132.98(17) . . ?
Mo2 O6 Mo1 102.74(13) . . ?
P1 O6 Mo1 125.3(2) . . ?
P1 O6 Mo2 126.5(2) . . ?
Mo4 O8 Mo6 99.78(14) . . ?
P1 O8 Mo4 126.7(2) . . ?
P1 O8 Mo6 124.41(19) . . ?
Mo4 O9 Mo6 115.95(17) . . ?
Mo4 O9 H9 104.7 . . ?
Mo6 O9 H9 108.0 . . ?
Mo3 O11 H11 104.8 . . ?
Mo5 O11 Mo3 115.61(17) . . ?
Mo5 O11 H11 102.6 . . ?
Mo5 O12 Mo3 99.94(14) . . ?
P1 O12 Mo3 124.5(2) . . ?
P1 O12 Mo5 125.5(2) . . ?
P3 O13 Mo2 134.0(2) . . ?
Mo4 O14 Mo5 83.40(14) . . ?
P3 O16 Mo1 137.9(2) . . ?
Mo1 O17 Mo6 83.48(14) . . ?
P4 O18 Mo4 134.3(2) . . ?
P1 O19 H19 109.5 . . ?
P3 O22 H22 109.5 . . ?
P2 O25 Mo5 135.3(3) . . ?
P2 O26 Mo3 134.4(3) . . ?
P4 O27 Mo6 138.4(3) . . ?
P4 O28 H28 109.5 . . ?
P2 O31 H31 109.5 . . ?
C2 C1 H1 119.5 . . ?
N1 C1 H1 119.5 . . ?
N1 C1 C2 120.9(10) . . ?
C1 C2 H2A 120.3 . . ?
C1 C2 C3 119.3(10) . . ?
C3 C2 H2A 120.3 . . ?
C2 C3 C4 118.1(8) . . ?
C2 C3 C18 111.6(10) . . ?
C2 C3 C18B 151.2(11) . . ?
C4 C3 C18 130.1(10) . . ?
C4 C3 C18B 89.9(10) . . ?
C3 C4 H4A 120.1 . . ?
C5 C4 C3 119.8(9) . . ?
C5 C4 H4A 120.1 . . ?
C4 C5 H5 120.6 . . ?
N1 C5 C4 118.9(9) . . ?
N1 C5 H5 120.6 . . ?
C7 C6 H6 120.1 . . ?
N2 C6 H6 120.1 . . ?
N2 C6 C7 119.8(9) . . ?
C6 C7 H7 119.3 . . ?
C8 C7 C6 121.4(9) . . ?
C8 C7 H7 119.3 . . ?
C7 C8 C9 117.3(8) . . ?
C7 C8 C17 112.4(10) . . ?
C7 C8 C17B 141.5(11) . . ?
C9 C8 C17 130.3(10) . . ?
C9 C8 C17B 100.8(10) . . ?
C8 C9 H9A 120.2 . . ?
C10 C9 C8 119.6(9) . . ?
C10 C9 H9A 120.2 . . ?
C9 C10 H10 119.9 . . ?
C9 C10 N2 120.2(8) . . ?
N2 C10 H10 119.9 . . ?
C12 C11 H11A 120.0 . . ?
N3 C11 H11A 120.0 . . ?
N3 C11 C12 120.0(7) . . ?
C11 C12 H12 119.8 . . ?
C11 C12 C13 120.4(8) . . ?
C13 C12 H12 119.8 . . ?
C12 C13 C14 116.7(7) . . ?
C12 C13 C16 130.4(8) . . ?
C14 C13 C16 112.9(7) . . ?
C13 C14 H14 119.8 . . ?
C15 C14 C13 120.4(8) . . ?
C15 C14 H14 119.8 . . ?
C14 C15 H15 119.6 . . ?
N3 C15 C14 120.7(8) . . ?
N3 C15 H15 119.6 . . ?
C13 C16 H16 118.2 . . ?
C16 C16 C13 123.5(11) 3_666 . ?
C16 C16 H16 118.2 3_666 . ?
C1 N1 C5 123.0(8) . . ?
C1 N1 H1A 118.5 . . ?
C5 N1 H1A 118.5 . . ?
C6 N2 C10 121.7(7) . . ?
C6 N2 H2B 119.2 . . ?
C10 N2 H2B 119.2 . . ?
C11 N3 H3 119.1 . . ?
C15 N3 C11 121.8(7) . . ?
C15 N3 H3 119.1 . . ?
C8 C17 H17 121.3 . . ?
C18 C17 C8 117.4(13) . . ?
C18 C17 H17 121.3 . . ?
C3 C18 H18 121.3 . . ?
C17 C18 C3 117.4(13) . . ?
C17 C18 H18 121.3 . . ?
H1AA O1A H1AB 104.5 . . ?
C3 C18B H18B 122.8 . . ?
C17B C18B C3 114.3(15) . . ?
C17B C18B H18B 122.8 . . ?
C8 C17B H17B 117.1 . . ?
C18B C17B C8 125.8(17) . . ?
C18B C17B H17B 117.1 . . ?
P2 O31B H2 109.5 . . ?

loop_
_geom_bond_atom_site_label_1
_geom_bond_atom_site_label_2
_geom_bond_distance
_geom_bond_site_symmetry_2
_geom_bond_publ_flag
Mo1 Mo6 2.5627(7) . ?
Mo1 O3 1.935(3) . ?
Mo1 O4 2.107(4) . ?
Mo1 O6 2.269(3) . ?
Mo1 O7 1.666(4) . ?
Mo1 O16 2.071(4) . ?
Mo1 O17 1.924(4) . ?
Mo2 Mo3 2.5817(7) . ?
Mo2 O1 1.939(4) . ?
Mo2 O4 2.097(3) . ?
Mo2 O5 1.939(3) . ?
Mo2 O6 2.254(4) . ?
Mo2 O10 1.664(4) . ?
Mo2 O13 2.086(4) . ?
Mo3 O1 1.933(4) . ?
Mo3 O5 1.939(3) . ?
Mo3 O11 2.096(4) . ?
Mo3 O12 2.317(4) . ?
Mo3 O21 1.656(4) . ?
Mo3 O26 2.077(4) . ?
Mo4 Mo5 2.5764(8) . ?
Mo4 O2 1.940(4) . ?
Mo4 O8 2.292(3) . ?
Mo4 O9 2.087(4) . ?
Mo4 O14 1.936(4) . ?
Mo4 O15 1.668(4) . ?
Mo4 O18 2.059(4) . ?
Mo5 O2 1.928(3) . ?
Mo5 O11 2.095(4) . ?
Mo5 O12 2.314(3) . ?
Mo5 O14 1.937(4) . ?
Mo5 O20 1.665(4) . ?
Mo5 O25 2.056(4) . ?
Mo6 O3 1.935(4) . ?
Mo6 O8 2.348(4) . ?
Mo6 O9 2.099(3) . ?
Mo6 O17 1.925(4) . ?
Mo6 O24 1.670(4) . ?
Mo6 O27 2.048(4) . ?
Al1 O2 2.267(3) . ?
Al1 O2 2.267(3) 3_665 ?
Al1 O3 2.284(4) . ?
Al1 O3 2.284(4) 3_665 ?
Al1 O5 2.275(4) . ?
Al1 O5 2.275(4) 3_665 ?
P1 O6 1.525(3) . ?
P1 O8 1.518(4) . ?
P1 O12 1.526(4) . ?
P1 O19 1.533(4) . ?
P2 O25 1.479(5) . ?
P2 O26 1.500(4) . ?
P2 O30 1.530(6) . ?
P2 O31 1.569(10) . ?
P2 O31B 1.473(11) . ?
P2 O30B 1.665(15) . ?
P3 O13 1.528(4) . ?
P3 O16 1.504(4) . ?
P3 O22 1.554(4) . ?
P3 O23 1.507(4) . ?
P4 O18 1.509(4) . ?
P4 O27 1.482(4) . ?
P4 O28 1.558(5) . ?
P4 O29 1.486(5) . ?
O4 H4 0.7670 . ?
O9 H9 0.8796 . ?
O11 H11 0.7125 . ?
O19 H19 0.8200 . ?
O22 H22 0.8200 . ?
O28 H28 0.8200 . ?
O31 H31 0.8200 . ?
C1 H1 0.9300 . ?
C1 C2 1.360(13) . ?
C1 N1 1.305(11) . ?
C2 H2A 0.9300 . ?
C2 C3 1.361(13) . ?
C3 C4 1.410(13) . ?
C3 C18 1.481(14) . ?
C3 C18B 1.539(15) . ?
C4 H4A 0.9300 . ?
C4 C5 1.357(12) . ?
C5 H5 0.9300 . ?
C5 N1 1.324(11) . ?
C6 H6 0.9300 . ?
C6 C7 1.359(12) . ?
C6 N2 1.318(11) . ?
C7 H7 0.9300 . ?
C7 C8 1.341(12) . ?
C8 C9 1.421(12) . ?
C8 C17 1.473(14) . ?
C8 C17B 1.477(15) . ?
C9 H9A 0.9300 . ?
C9 C10 1.334(12) . ?
C10 H10 0.9300 . ?
C10 N2 1.339(11) . ?
C11 H11A 0.9300 . ?
C11 C12 1.345(11) . ?
C11 N3 1.319(10) . ?
C12 H12 0.9300 . ?
C12 C13 1.370(11) . ?
C13 C14 1.389(11) . ?
C13 C16 1.469(11) . ?
C14 H14 0.9300 . ?
C14 C15 1.330(11) . ?
C15 H15 0.9300 . ?
C15 N3 1.299(11) . ?
C16 C16 1.254(16) 3_666 ?
C16 H16 0.9300 . ?
N1 H1A 0.8600 . ?
N2 H2B 0.8600 . ?
N3 H3 0.8600 . ?
C17 H17 0.9300 . ?
C17 C18 1.399(15) . ?
C18 H18 0.9300 . ?
O1A H1AA 0.8497 . ?
O1A H1AB 0.8506 . ?
C18B H18B 0.9300 . ?
C18B C17B 1.289(16) . ?
C17B H17B 0.9300 . ?
O31B H2 0.8200 . ?
